data_7045059
loop_
_publ_author_name
'Polido Legaria, E.'
'Saldan, I.'
'Svedlindh, P.'
'Wetterskog, E.'
'Gunnarsson, K.'
'Kessler, V. G.'
'Seisenbaeva, G. A.'

_publ_section_title
;
 Coordination of rare earth element cations on the surface of
 silica-derived nanoadsorbents.
;
_journal_issue 4
_journal_name_full 'Dalton transactions (Cambridge, England : 2003)'
_journal_page_first 1312
_journal_page_last 1320
_journal_paper_doi 10.1039/c7dt04388k
_journal_volume 47
_journal_year 2018
_chemical_formula_sum 'C16 H40 N12 Nd4 O52'
_chemical_formula_weight 1809.56
_space_group_crystal_system monoclinic
_space_group_IT_number 12
_space_group_name_Hall '-C 2y'
_space_group_name_H-M_alt 'C 1 2/m 1'
_symmetry_space_group_name_Hall '-C 2y'
_symmetry_space_group_name_H-M 'C 1 2/m 1'
_atom_sites_solution_hydrogens geom
_audit_creation_method SHELXL-2016/6
_audit_update_record
;
2017-12-14 deposited with the CCDC.
2017-12-15 downloaded from the CCDC.
;
_cell_angle_alpha 90
_cell_angle_beta 97.498(3)
_cell_angle_gamma 90
_cell_formula_units_Z 1
_cell_length_a 9.639(3)
_cell_length_b 8.491(2)
_cell_length_c 17.931(5)
_cell_measurement_reflns_used 4612
_cell_measurement_temperature 296(2)
_cell_measurement_theta_max 29.15
_cell_measurement_theta_min 3.21
_cell_volume 1455.0(7)
_computing_cell_refinement 'Bruker SAINT'
_computing_data_collection 'Bruker APEX2'
_computing_data_reduction 'Bruker SAINT'
_computing_molecular_graphics 'Bruker SHELXTL'
_computing_publication_material 'Bruker SHELXTL'
_computing_structure_refinement 'SHELXL-2016/6 (Sheldrick, 2016)'
_computing_structure_solution 'SHELXS-97 (Sheldrick, 2008)'
_diffrn_ambient_temperature 296(2)
_diffrn_measured_fraction_theta_full 0.974
_diffrn_measured_fraction_theta_max 0.916
_diffrn_measurement_device_type 'Bruker SMART APEX-II CCD'
_diffrn_measurement_method 'Omega scan'
_diffrn_radiation_type MoK\a
_diffrn_radiation_wavelength 0.71073
_diffrn_reflns_av_R_equivalents 0.0463
_diffrn_reflns_av_unetI/netI 0.0420
_diffrn_reflns_Laue_measured_fraction_full 0.974
_diffrn_reflns_Laue_measured_fraction_max 0.916
_diffrn_reflns_limit_h_max 13
_diffrn_reflns_limit_h_min -13
_diffrn_reflns_limit_k_max 11
_diffrn_reflns_limit_k_min -11
_diffrn_reflns_limit_l_max 23
_diffrn_reflns_limit_l_min -23
_diffrn_reflns_number 6914
_diffrn_reflns_point_group_measured_fraction_full 0.974
_diffrn_reflns_point_group_measured_fraction_max 0.916
_diffrn_reflns_theta_full 25.242
_diffrn_reflns_theta_max 29.301
_diffrn_reflns_theta_min 3.313
_diffrn_source 'Sealed tube'
_exptl_absorpt_coefficient_mu 3.638
_exptl_absorpt_correction_T_max 0.690
_exptl_absorpt_correction_T_min 0.429
_exptl_absorpt_correction_type empirical
_exptl_absorpt_process_details 'Bruker SADABS'
_exptl_crystal_colour violet
_exptl_crystal_density_diffrn 2.065
_exptl_crystal_density_meas ?
_exptl_crystal_density_method 'not measured'
_exptl_crystal_description block
_exptl_crystal_F_000 876
_exptl_crystal_size_max 0.280
_exptl_crystal_size_mid 0.130
_exptl_crystal_size_min 0.110
_refine_diff_density_max 1.689
_refine_diff_density_min -1.993
_refine_diff_density_rms 0.173
_refine_ls_extinction_coef 0.0034(5)
_refine_ls_extinction_expression Fc^*^=kFc[1+0.001xFc^2^\l^3^/sin(2\q)]^-1/4^
_refine_ls_extinction_method 'SHELXL-2016/6 (Sheldrick 2016)'
_refine_ls_goodness_of_fit_ref 1.044
_refine_ls_hydrogen_treatment constr
_refine_ls_matrix_type full
_refine_ls_number_parameters 164
_refine_ls_number_reflns 1941
_refine_ls_number_restraints 104
_refine_ls_restrained_S_all 1.035
_refine_ls_R_factor_all 0.0382
_refine_ls_R_factor_gt 0.0376
_refine_ls_shift/su_max 0.000
_refine_ls_shift/su_mean 0.000
_refine_ls_structure_factor_coef Fsqd
_refine_ls_weighting_details 'w=1/[\s^2^(Fo^2^)+(0.0228P)^2^+28.8620P] where P=(Fo^2^+2Fc^2^)/3'
_refine_ls_weighting_scheme calc
_refine_ls_wR_factor_gt 0.0951
_refine_ls_wR_factor_ref 0.0955
_reflns_Friedel_coverage 0.000
_reflns_number_gt 1911
_reflns_number_total 1941
_reflns_threshold_expression 'I > 2\s(I)'
_cod_data_source_file c7dt04388k2.cif
_cod_data_source_block shelx
_cod_depositor_comments
;
The following automatic conversions were performed:

'_exptl_absorpt_correction_type' value 'Empirical' changed to
'empirical' according to
/home/data/users/saulius/crontab/automatic-downloads/rss-feeds/RSC/lib/dictionaries/cif_core.dic
dictionary named 'cif_core.dic' version 2.4.2 from 2011-04-26.

'_exptl_crystal_density_meas' value 'not measured' was changed to '?'
- the value is perceived as not measured.

Automatic conversion script
Id: cif_fix_values 4973 2017-02-22 13:04:09Z antanas 

 Adding full bibliography for 7045059.cif.
;
_cod_original_cell_volume 1455.1(7)
_cod_database_code 7045059
_shelx_shelxl_version_number 2016/6
_shelx_space_group_comment
;
The symmetry employed for this shelxl refinement is uniquely defined
by the following loop, which should always be used as a source of
symmetry information in preference to the above space-group names.
They are only intended as comments.
;
_shelx_estimated_absorpt_t_min 0.429
_shelx_estimated_absorpt_t_max 0.690
_exptl_absorpt_special_details 'Bruker SADABS'

loop_
_space_group_symop_operation_xyz
'x, y, z'
'-x, y, -z'
'x+1/2, y+1/2, z'
'-x+1/2, y+1/2, -z'
'-x, -y, -z'
'x, -y, z'
'-x+1/2, -y+1/2, -z'
'x+1/2, -y+1/2, z'

loop_
_atom_site_label
_atom_site_type_symbol
_atom_site_fract_x
_atom_site_fract_y
_atom_site_fract_z
_atom_site_U_iso_or_equiv
_atom_site_adp_type
_atom_site_occupancy
_atom_site_site_symmetry_order
_atom_site_calc_flag
_atom_site_refinement_flags_posn
_atom_site_refinement_flags_adp
_atom_site_refinement_flags_occupancy
_atom_site_disorder_assembly
_atom_site_disorder_group
Nd01 Nd 0.30247(3) 0.500000 0.21259(2) 0.01682(16) Uani 1 2 d S T P . .
O002 O 0.3372(8) 0.500000 0.3526(4) 0.0427(16) Uani 1 2 d S T P . .
N003 N 0.8355(6) 0.500000 0.3511(3) 0.0218(12) Uani 1 2 d S T P . .
H00A H 0.842744 0.415741 0.380892 0.026 Uiso 0.5 1 calc R U P . .
H00B H 0.842744 0.584259 0.380892 0.026 Uiso 0.5 1 calc R U P . .
C004 C 0.6933(7) 0.500000 0.3092(5) 0.0240(14) Uani 1 2 d S T P . .
H00C H 0.687769 0.414059 0.273272 0.029 Uiso 0.5 1 calc R U P B .
H00D H 0.628051 0.476517 0.344511 0.029 Uiso 0.5 1 calc R U P . .
C005 C 0.9569(7) 0.500000 0.3091(5) 0.0259(15) Uani 1 2 d S T P . .
H00E H 0.945471 0.586960 0.273766 0.031 Uiso 0.5 1 calc R U P B .
H00F H 1.039491 0.522073 0.344542 0.031 Uiso 0.5 1 calc R U P . .
O007 O 0.9029(7) 0.2472(9) 0.2683(5) 0.0264(15) Uani 0.5 1 d . . P A -1
O009 O 0.7274(7) 0.7549(9) 0.2683(4) 0.0249(15) Uani 0.5 1 d . . P B -1
O00A O 1.0939(8) 0.3581(11) 0.2374(5) 0.0343(19) Uani 0.5 1 d . . P A -1
C00B C 0.6457(10) 0.6402(11) 0.2691(5) 0.0183(17) Uani 0.5 1 d . . P B -1
O00C O 0.5197(8) 0.6437(10) 0.2364(5) 0.0316(17) Uani 0.5 1 d . . P B -1
C00E C 0.9843(10) 0.3608(11) 0.2681(5) 0.0199(18) Uani 0.5 1 d . . P A -1
N2 N 0.3603(15) 0.718(2) 0.0969(10) 0.067(3) Uani 0.5 1 d D U P B 1
O3 O 0.4638(10) 0.6146(13) 0.1217(6) 0.050(2) Uani 0.5 1 d D U P B 1
O4 O 0.390(2) 0.838(3) 0.0509(11) 0.097(5) Uani 0.5 1 d D U P B 1
O5 O 0.2319(16) 0.712(2) 0.1149(9) 0.070(3) Uani 0.5 1 d D U P B 1
N1 N 0.1847(15) 0.717(2) 0.0963(10) 0.070(3) Uani 0.5 1 d D U P B 2
O2 O 0.3229(16) 0.712(2) 0.1144(9) 0.067(3) Uani 0.5 1 d D U P B 2
O6 O 0.133(2) 0.836(2) 0.0510(11) 0.104(5) Uani 0.5 1 d D U P B 2
O7 O 0.0942(10) 0.6121(14) 0.1215(6) 0.054(2) Uani 0.5 1 d D U P B 2
O0AA O 0.358(3) 0.936(2) 0.0414(13) 0.129(8) Uani 0.5 1 d . . P C -2
O1AA O 0.173(2) 0.921(3) 0.0434(13) 0.128(8) Uani 0.5 1 d . U P D -1

loop_
_atom_site_aniso_label
_atom_site_aniso_U_11
_atom_site_aniso_U_22
_atom_site_aniso_U_33
_atom_site_aniso_U_23
_atom_site_aniso_U_13
_atom_site_aniso_U_12
Nd01 0.0134(2) 0.0137(2) 0.0236(2) 0.000 0.00327(12) 0.000
O002 0.076(5) 0.023(3) 0.028(3) 0.000 0.004(3) 0.000
N003 0.025(3) 0.016(3) 0.024(3) 0.000 0.003(2) 0.000
C004 0.017(3) 0.020(3) 0.035(4) 0.000 0.001(3) 0.000
C005 0.016(3) 0.027(4) 0.035(4) 0.000 0.003(3) 0.000
O007 0.021(3) 0.015(3) 0.045(4) -0.010(3) 0.013(3) -0.006(3)
O009 0.020(3) 0.015(3) 0.039(4) 0.006(3) -0.002(3) -0.008(3)
O00A 0.025(4) 0.037(5) 0.044(5) -0.009(4) 0.019(3) -0.010(3)
C00B 0.017(4) 0.013(4) 0.023(4) -0.001(3) 0.000(3) -0.004(3)
O00C 0.018(3) 0.026(4) 0.049(5) 0.003(3) -0.002(3) -0.003(3)
C00E 0.017(4) 0.017(4) 0.025(4) 0.003(3) 0.000(3) -0.002(3)
N2 0.059(6) 0.072(5) 0.069(8) -0.004(5) 0.010(5) -0.008(5)
O3 0.047(5) 0.047(5) 0.062(6) -0.014(4) 0.032(4) -0.023(4)
O4 0.098(5) 0.097(5) 0.097(5) 0.003(2) 0.014(2) -0.001(2)
O5 0.062(7) 0.080(5) 0.069(8) -0.003(5) 0.011(6) 0.006(5)
N1 0.062(7) 0.080(5) 0.069(8) -0.003(5) 0.011(6) 0.006(5)
O2 0.059(6) 0.072(5) 0.069(8) -0.004(5) 0.010(5) -0.008(5)
O6 0.104(5) 0.103(5) 0.103(5) 0.003(2) 0.012(2) 0.002(2)
O7 0.036(5) 0.056(6) 0.064(6) -0.018(5) -0.015(4) 0.017(4)
O0AA 0.18(2) 0.072(12) 0.138(17) -0.024(11) 0.030(15) -0.061(13)
O1AA 0.128(8) 0.127(8) 0.128(8) 0.000(2) 0.016(2) -0.001(2)

loop_
_atom_type_symbol
_atom_type_description
_atom_type_scat_dispersion_real
_atom_type_scat_dispersion_imag
_atom_type_scat_source
C C 0.0033 0.0016 'International Tables Vol C Tables 4.2.6.8 and 6.1.1.4'
H H 0.0000 0.0000 'International Tables Vol C Tables 4.2.6.8 and 6.1.1.4'
N N 0.0061 0.0033 'International Tables Vol C Tables 4.2.6.8 and 6.1.1.4'
Nd Nd -0.1943 3.0179 'International Tables Vol C Tables 4.2.6.8 and 6.1.1.4'
O O 0.0106 0.0060 'International Tables Vol C Tables 4.2.6.8 and 6.1.1.4'

loop_
_geom_angle_atom_site_label_1
_geom_angle_atom_site_label_2
_geom_angle_atom_site_label_3
_geom_angle
_geom_angle_site_symmetry_1
_geom_angle_site_symmetry_3
O00C Nd01 O002 79.8(3) . .
O00C Nd01 O5 84.9(4) . .
O002 Nd01 O5 133.1(4) . .
O00C Nd01 O5 128.9(4) . 6_565
O002 Nd01 O5 133.1(4) . 6_565
O5 Nd01 O5 90.3(9) . 6_565
O002 Nd01 O2 133.3(4) . .
O00C Nd01 O2 109.7(4) . 6_565
O002 Nd01 O2 133.3(4) . 6_565
O5 Nd01 O2 93.6(5) . 6_565
O5 Nd01 O2 19.9(5) 6_565 6_565
O00C Nd01 O3 73.9(3) . 6_565
O002 Nd01 O3 128.5(3) . 6_565
O5 Nd01 O3 87.8(4) . 6_565
O5 Nd01 O3 55.1(4) 6_565 6_565
O00C Nd01 O3 48.8(3) . .
O002 Nd01 O3 128.5(3) . .
O5 Nd01 O3 55.1(4) . .
O5 Nd01 O3 87.8(4) 6_565 .
O3 Nd01 O3 44.2(5) 6_565 .
O002 Nd01 O7 128.7(3) . .
O2 Nd01 O7 55.2(5) . .
O2 Nd01 O7 87.0(4) 6_565 .
O00C Nd01 O7 151.4(3) . 6_565
O002 Nd01 O7 128.7(3) . 6_565
O5 Nd01 O7 73.2(5) . 6_565
O5 Nd01 O7 36.1(5) 6_565 6_565
O2 Nd01 O7 87.0(4) . 6_565
O2 Nd01 O7 55.2(5) 6_565 6_565
O3 Nd01 O7 86.8(4) 6_565 6_565
O3 Nd01 O7 102.7(3) . 6_565
O7 Nd01 O7 43.0(5) . 6_565
O00C Nd01 N2 63.8(4) . .
O002 Nd01 N2 135.3(4) . .
O5 Nd01 N2 27.2(3) . .
O5 Nd01 N2 91.1(7) 6_565 .
O3 Nd01 N2 66.4(4) 6_565 .
O3 Nd01 N2 28.1(3) . .
O00C Nd01 N2 101.9(3) . 6_565
O002 Nd01 N2 135.3(4) . 6_565
O5 Nd01 N2 91.1(7) . 6_565
O5 Nd01 N2 27.2(3) 6_565 6_565
O3 Nd01 N2 28.1(3) 6_565 6_565
O3 Nd01 N2 66.4(4) . 6_565
N2 Nd01 N2 79.7(7) . 6_565
C004 N003 C005 119.1(6) . .
C004 N003 H00A 107.5 . .
C005 N003 H00A 107.5 . .
C004 N003 H00B 107.5 . .
C005 N003 H00B 107.5 . .
H00A N003 H00B 107.0 . .
C00B C004 N003 118.1(5) . .
C00B C004 H00C 107.8 . .
N003 C004 H00C 107.8 . .
C00B C004 H00D 107.8 . .
N003 C004 H00D 107.8 . .
H00C C004 H00D 107.1 . .
C00B C004 H00C 19.4(5) . 6_565
N003 C004 H00C 107.8(2) . 6_565
H00C C004 H00C 97.6 . 6_565
H00D C004 H00C 127.2 . 6_565
C00B C004 H00D 88.0(5) . 6_565
N003 C004 H00D 107.8(4) . 6_565
H00C C004 H00D 127.2 . 6_565
H00D C004 H00D 23.7 . 6_565
H00C C004 H00D 107.1 6_565 6_565
C00E C005 N003 118.3(5) . .
C00E C005 H00E 107.7 . .
N003 C005 H00E 107.7 . .
C00E C005 H00F 107.7 . .
N003 C005 H00F 107.7 . .
H00E C005 H00F 107.1 . .
C00E C005 H00E 18.3(5) . 6_565
N003 C005 H00E 107.7(2) . 6_565
H00E C005 H00E 99.1 . 6_565
H00F C005 H00E 126.0 . 6_565
C00E C005 H00F 89.2(5) . 6_565
N003 C005 H00F 107.7(4) . 6_565
H00E C005 H00F 126.0 . 6_565
H00F C005 H00F 22.3 . 6_565
H00E C005 H00F 107.1 6_565 6_565
C00E O007 H00E 23.7(5) . 6_565
O009 C00B O00C 122.5(9) . .
O009 C00B C004 119.3(8) . .
O00C C00B C004 118.1(8) . .
O009 C00B H00C 100.3(12) . 6_565
O00C C00B H00C 130.4(13) . 6_565
C004 C00B H00C 31.8(7) . 6_565
C00B O00C Nd01 145.1(7) . .
O007 C00E O00A 123.7(10) . .
O007 C00E C005 118.6(8) . .
O00A C00E C005 117.6(8) . .
O007 C00E H00E 99.5(12) . 6_565
O00A C00E H00E 132.1(14) . 6_565
C005 C00E H00E 30.7(8) . 6_565
O5 N2 O4 116.9(14) . .
O5 N2 O3 124.7(13) . .
O4 N2 O3 118.4(12) . .
O5 N2 Nd01 61.7(9) . .
O4 N2 Nd01 171.2(13) . .
O3 N2 Nd01 63.5(7) . .
N2 O3 Nd01 88.4(7) . .
N2 O5 Nd01 91.1(10) . .
O2 N1 O6 116.4(14) . .
O2 N1 O7 124.5(13) . .
O6 N1 O7 119.1(13) . .
O2 N1 Nd01 61.4(8) . .
O6 N1 Nd01 170.5(13) . .
O7 N1 Nd01 63.6(7) . .
N1 O2 Nd01 91.3(9) . .
N1 O7 Nd01 88.3(7) . .

loop_
_geom_bond_atom_site_label_1
_geom_bond_atom_site_label_2
_geom_bond_distance
_geom_bond_site_symmetry_2
Nd01 O00C 2.413(8) .
Nd01 O002 2.489(6) .
Nd01 O5 2.544(16) .
Nd01 O5 2.544(16) 6_565
Nd01 O2 2.545(15) .
Nd01 O2 2.545(15) 6_565
Nd01 O3 2.585(9) 6_565
Nd01 O3 2.585(9) .
Nd01 O7 2.598(9) .
Nd01 O7 2.598(9) 6_565
Nd01 N2 2.888(15) .
Nd01 N2 2.888(15) 6_565
N003 C004 1.475(9) .
N003 C005 1.472(9) .
N003 H00A 0.8900 .
N003 H00B 0.8900 .
C004 C00B 1.435(10) .
C004 H00C 0.9700 .
C004 H00D 0.9700 .
C004 H00C 0.9700 6_565
C004 H00D 0.9700 6_565
C005 C00E 1.435(11) .
C005 H00E 0.9700 .
C005 H00F 0.9700 .
C005 H00E 0.9701 6_565
C005 H00F 0.9700 6_565
O007 C00E 1.243(12) .
O009 C00B 1.253(11) .
O00A C00E 1.253(12) .
C00B O00C 1.278(12) .
N2 O5 1.319(14) .
N2 O4 1.364(15) .
N2 O3 1.359(14) .
N1 O2 1.330(14) .
N1 O6 1.353(15) .
N1 O7 1.362(15) .
